data_1506622
loop_
_publ_author_name
'Bilke, Julia Luzia'
'Dzuganova, Monika'
'Fr\"ohlich, Roland'
'W\"urthwein, Ernst-Ulrich'

_publ_section_title
;
 Diastereoselective one-step synthesis of functionalized cis-aziridinyl
 alcohols from oxiranyl carbaldimines.
;
_journal_issue 15
_journal_name_full 'Organic letters'
_journal_page_first 3267
_journal_page_last 3270
_journal_paper_doi 10.1021/ol051090l
_journal_volume 7
_journal_year 2005
_chemical_formula_sum 'C16 H25 N O'
_chemical_formula_weight 247.37
_chemical_name_systematic
; 
 ? 
;
_space_group_IT_number 2
_symmetry_cell_setting triclinic
_symmetry_space_group_name_Hall '-P 1'
_symmetry_space_group_name_H-M 'P -1'
_atom_sites_solution_hydrogens geom
_atom_sites_solution_primary direct
_atom_sites_solution_secondary difmap
_audit_creation_method SHELXL-97
_cell_angle_alpha 86.71(1)
_cell_angle_beta 68.26(1)
_cell_angle_gamma 76.87(1)
_cell_formula_units_Z 4
_cell_length_a 10.981(2)
_cell_length_b 11.422(2)
_cell_length_c 13.650(2)
_cell_measurement_temperature 223(2)
_cell_volume 1548.0(5)
_computing_cell_refinement 'Collect (Nonius B.V., 1998)'
_computing_data_collection 'Collect (Nonius B.V., 1998)'
_computing_data_reduction 'Denzo-SMN (Otwinwoski & Minor, 1997)'
_computing_molecular_graphics 'SCHAKAL (Keller, 1997)'
_computing_publication_material 'SHELXL-97 (Sheldrick, 1997)'
_computing_structure_refinement 'SHELXL-97 (Sheldrick, 1997)'
_computing_structure_solution 'SHELXS-97 (Sheldrick, 1990)'
_diffrn_ambient_temperature 223(2)
_diffrn_measured_fraction_theta_full 0.973
_diffrn_measured_fraction_theta_max 0.973
_diffrn_measurement_device_type 'Nonius KappaCCD APEX II'
_diffrn_measurement_method '\w and \f scans'
_diffrn_radiation_monochromator graphite
_diffrn_radiation_source 'fine-focus sealed tube'
_diffrn_radiation_type CuK\a
_diffrn_radiation_wavelength 1.54178
_diffrn_reflns_av_R_equivalents 0.035
_diffrn_reflns_av_sigmaI/netI 0.0234
_diffrn_reflns_limit_h_max 12
_diffrn_reflns_limit_h_min -12
_diffrn_reflns_limit_k_max 13
_diffrn_reflns_limit_k_min -12
_diffrn_reflns_limit_l_max 15
_diffrn_reflns_limit_l_min -14
_diffrn_reflns_number 18053
_diffrn_reflns_theta_full 63.20
_diffrn_reflns_theta_max 63.20
_diffrn_reflns_theta_min 3.49
_exptl_absorpt_coefficient_mu 0.499
_exptl_absorpt_correction_T_max 0.9289
_exptl_absorpt_correction_T_min 0.8253
_exptl_absorpt_correction_type empirical
_exptl_absorpt_process_details 'SORTAV (Blessing, 1995 & 1997)'
_exptl_crystal_colour colourless
_exptl_crystal_density_diffrn 1.061
_exptl_crystal_density_method 'not measured'
_exptl_crystal_description pyramide
_exptl_crystal_F_000 544
_exptl_crystal_size_max 0.40
_exptl_crystal_size_mid 0.15
_exptl_crystal_size_min 0.15
_refine_diff_density_max 0.159
_refine_diff_density_min -0.161
_refine_diff_density_rms 0.028
_refine_ls_extinction_method none
_refine_ls_goodness_of_fit_ref 1.044
_refine_ls_hydrogen_treatment riding
_refine_ls_matrix_type full
_refine_ls_number_parameters 337
_refine_ls_number_reflns 4901
_refine_ls_number_restraints 0
_refine_ls_restrained_S_all 1.044
_refine_ls_R_factor_all 0.0464
_refine_ls_R_factor_gt 0.0436
_refine_ls_shift/su_max 0.000
_refine_ls_shift/su_mean 0.000
_refine_ls_structure_factor_coef Fsqd
_refine_ls_weighting_details 'calc w=1/[\s^2^(Fo^2^)+(0.0657P)^2^+0.3065P] where P=(Fo^2^+2Fc^2^)/3'
_refine_ls_weighting_scheme calc
_refine_ls_wR_factor_gt 0.1160
_refine_ls_wR_factor_ref 0.1193
_reflns_number_gt 4542
_reflns_number_total 4901
_reflns_threshold_expression >2sigma(I)
_cod_data_source_file ol051090lsi20050512_015816.cif
_cod_data_source_block wue3234_Compound_2hc
_cod_original_sg_symbol_H-M P-1
_cod_database_code 1506622

loop_
_symmetry_equiv_pos_as_xyz
'x, y, z'
'-x, -y, -z'

loop_
_atom_site_label
_atom_site_type_symbol
_atom_site_fract_x
_atom_site_fract_y
_atom_site_fract_z
_atom_site_U_iso_or_equiv
_atom_site_adp_type
_atom_site_occupancy
_atom_site_symmetry_multiplicity
_atom_site_calc_flag
_atom_site_refinement_flags
N1A N 0.21848(10) 0.18668(9) 0.41460(8) 0.0396(3) Uani 1 1 d .
C11A C 0.22333(14) 0.14565(13) 0.51860(10) 0.0477(3) Uani 1 1 d .
C12A C 0.34306(18) 0.18342(17) 0.52728(13) 0.0641(4) Uani 1 1 d .
H12A H 0.4249 0.1428 0.4720 0.096 Uiso 1 1 calc R
H12B H 0.3484 0.1619 0.5956 0.096 Uiso 1 1 calc R
H12C H 0.3324 0.2697 0.5198 0.096 Uiso 1 1 calc R
C13A C 0.2401(2) 0.01047(17) 0.53365(15) 0.0737(5) Uani 1 1 d .
H13A H 0.1682 -0.0159 0.5225 0.110 Uiso 1 1 calc R
H13B H 0.2368 -0.0077 0.6048 0.110 Uiso 1 1 calc R
H13C H 0.3260 -0.0310 0.4833 0.110 Uiso 1 1 calc R
C14A C 0.09336(19) 0.2135(2) 0.60051(13) 0.0846(6) Uani 1 1 d .
H14A H 0.0839 0.2991 0.5890 0.127 Uiso 1 1 calc R
H14B H 0.0951 0.1967 0.6705 0.127 Uiso 1 1 calc R
H14C H 0.0179 0.1880 0.5944 0.127 Uiso 1 1 calc R
C2A C 0.28783(12) 0.11013(11) 0.31961(10) 0.0389(3) Uani 1 1 d .
H2A H 0.3315 0.0271 0.3303 0.047 Uiso 1 1 calc R
C21A C 0.36498(13) 0.16786(11) 0.22161(9) 0.0389(3) Uani 1 1 d .
H21A H 0.3067 0.2462 0.2167 0.047 Uiso 1 1 calc R
O2A O 0.38852(9) 0.09597(8) 0.13086(7) 0.0453(2) Uani 1 1 d .
H2A1 H 0.4322 0.0276 0.1351 0.068 Uiso 1 1 calc R
C22A C 0.49429(13) 0.19370(12) 0.22499(10) 0.0445(3) Uani 1 1 d .
H22A H 0.4693 0.2406 0.2911 0.053 Uiso 1 1 calc R
C23A C 0.55536(16) 0.27167(16) 0.13363(12) 0.0577(4) Uani 1 1 d .
H23A H 0.6314 0.2942 0.1414 0.087 Uiso 1 1 calc R
H23B H 0.4883 0.3436 0.1338 0.087 Uiso 1 1 calc R
H23C H 0.5853 0.2269 0.0675 0.087 Uiso 1 1 calc R
C24A C 0.59729(16) 0.08011(15) 0.22753(14) 0.0618(4) Uani 1 1 d .
H24A H 0.5566 0.0323 0.2866 0.093 Uiso 1 1 calc R
H24B H 0.6736 0.1020 0.2353 0.093 Uiso 1 1 calc R
H24C H 0.6273 0.0337 0.1623 0.093 Uiso 1 1 calc R
C3A C 0.13657(13) 0.14109(12) 0.36913(10) 0.0416(3) Uani 1 1 d .
H3A H 0.0963 0.0751 0.4082 0.050 Uiso 1 1 calc R
C31A C 0.04834(12) 0.22824(12) 0.32492(10) 0.0415(3) Uani 1 1 d .
C32A C 0.03818(14) 0.35103(13) 0.32851(12) 0.0508(3) Uani 1 1 d .
H32A H 0.0871 0.3817 0.3608 0.061 Uiso 1 1 calc R
C33A C -0.04323(16) 0.42941(15) 0.28499(13) 0.0609(4) Uani 1 1 d .
H33A H -0.0485 0.5125 0.2876 0.073 Uiso 1 1 calc R
C34A C -0.11618(15) 0.38658(17) 0.23820(13) 0.0637(4) Uani 1 1 d .
H34A H -0.1710 0.4399 0.2085 0.076 Uiso 1 1 calc R
C35A C -0.10824(16) 0.26535(18) 0.23522(13) 0.0627(4) Uani 1 1 d .
H35A H -0.1586 0.2355 0.2038 0.075 Uiso 1 1 calc R
C36A C -0.02685(14) 0.18638(15) 0.27792(11) 0.0522(4) Uani 1 1 d .
H36A H -0.0224 0.1034 0.2751 0.063 Uiso 1 1 calc R
N1B N 0.37941(10) 0.65143(9) 0.26448(8) 0.0387(3) Uani 1 1 d .
C11B C 0.36487(13) 0.59872(12) 0.36927(10) 0.0437(3) Uani 1 1 d .
C12B C 0.49884(16) 0.51264(14) 0.35466(12) 0.0553(4) Uani 1 1 d .
H12D H 0.5247 0.4598 0.2938 0.083 Uiso 1 1 calc R
H12E H 0.4901 0.4651 0.4171 0.083 Uiso 1 1 calc R
H12F H 0.5671 0.5583 0.3438 0.083 Uiso 1 1 calc R
C13B C 0.32847(17) 0.68817(14) 0.45957(11) 0.0583(4) Uani 1 1 d .
H13D H 0.3960 0.7358 0.4425 0.087 Uiso 1 1 calc R
H13E H 0.3248 0.6450 0.5235 0.087 Uiso 1 1 calc R
H13F H 0.2415 0.7407 0.4703 0.087 Uiso 1 1 calc R
C14B C 0.25561(17) 0.52816(15) 0.39229(14) 0.0637(4) Uani 1 1 d .
H14D H 0.1724 0.5825 0.3951 0.096 Uiso 1 1 calc R
H14E H 0.2422 0.4896 0.4595 0.096 Uiso 1 1 calc R
H14F H 0.2827 0.4675 0.3369 0.096 Uiso 1 1 calc R
C2B C 0.44405(12) 0.75243(11) 0.22777(10) 0.0370(3) Uani 1 1 d .
H2B H 0.4710 0.7876 0.2791 0.044 Uiso 1 1 calc R
C21B C 0.54014(13) 0.74388(11) 0.11520(10) 0.0389(3) Uani 1 1 d .
H21B H 0.5028 0.7075 0.0716 0.047 Uiso 1 1 calc R
O2B O 0.54645(10) 0.86432(8) 0.08227(7) 0.0482(2) Uani 1 1 d .
H2B1 H 0.5711 0.8663 0.0170 0.072 Uiso 1 1 calc R
C22B C 0.68016(13) 0.66741(12) 0.10015(11) 0.0462(3) Uani 1 1 d .
H22B H 0.6692 0.5863 0.1260 0.055 Uiso 1 1 calc R
C23B C 0.76965(17) 0.65331(16) -0.01656(13) 0.0683(5) Uani 1 1 d .
H23D H 0.7823 0.7316 -0.0444 0.102 Uiso 1 1 calc R
H23E H 0.7273 0.6180 -0.0548 0.102 Uiso 1 1 calc R
H23F H 0.8562 0.6014 -0.0247 0.102 Uiso 1 1 calc R
C24B C 0.74719(16) 0.71657(16) 0.16329(15) 0.0651(4) Uani 1 1 d .
H24D H 0.8366 0.6670 0.1489 0.098 Uiso 1 1 calc R
H24E H 0.6941 0.7156 0.2380 0.098 Uiso 1 1 calc R
H24F H 0.7536 0.7985 0.1432 0.098 Uiso 1 1 calc R
C3B C 0.29565(12) 0.76753(11) 0.25590(10) 0.0383(3) Uani 1 1 d .
H3B H 0.2396 0.8103 0.3244 0.046 Uiso 1 1 calc R
C31B C 0.22751(12) 0.77881(12) 0.17848(10) 0.0405(3) Uani 1 1 d .
C32B C 0.18333(15) 0.89161(13) 0.14477(12) 0.0532(4) Uani 1 1 d .
H32B H 0.2027 0.9595 0.1667 0.064 Uiso 1 1 calc R
C33B C 0.11099(17) 0.90507(15) 0.07919(14) 0.0641(4) Uani 1 1 d .
H33B H 0.0814 0.9820 0.0569 0.077 Uiso 1 1 calc R
C34B C 0.08208(16) 0.80669(16) 0.04641(13) 0.0601(4) Uani 1 1 d .
H34B H 0.0310 0.8164 0.0032 0.072 Uiso 1 1 calc R
C35B C 0.12814(15) 0.69437(15) 0.07698(13) 0.0573(4) Uani 1 1 d .
H35B H 0.1106 0.6267 0.0532 0.069 Uiso 1 1 calc R
C36B C 0.20078(14) 0.68017(13) 0.14301(11) 0.0485(3) Uani 1 1 d .
H36B H 0.2320 0.6028 0.1637 0.058 Uiso 1 1 calc R

loop_
_atom_site_aniso_label
_atom_site_aniso_U_11
_atom_site_aniso_U_22
_atom_site_aniso_U_33
_atom_site_aniso_U_23
_atom_site_aniso_U_13
_atom_site_aniso_U_12
N1A 0.0368(6) 0.0443(6) 0.0358(6) 0.0004(4) -0.0112(4) -0.0091(4)
C11A 0.0467(8) 0.0577(8) 0.0357(7) 0.0053(6) -0.0128(6) -0.0109(6)
C12A 0.0716(11) 0.0808(11) 0.0525(9) 0.0098(8) -0.0346(8) -0.0231(9)
C13A 0.0972(14) 0.0732(11) 0.0631(10) 0.0287(9) -0.0392(10) -0.0330(10)
C14A 0.0643(11) 0.1292(18) 0.0384(8) -0.0036(9) -0.0080(8) 0.0040(11)
C2A 0.0400(7) 0.0368(6) 0.0382(7) 0.0000(5) -0.0133(5) -0.0068(5)
C21A 0.0396(7) 0.0390(6) 0.0353(6) -0.0022(5) -0.0121(5) -0.0055(5)
O2A 0.0493(5) 0.0454(5) 0.0394(5) -0.0054(4) -0.0169(4) -0.0047(4)
C22A 0.0434(7) 0.0520(8) 0.0378(7) -0.0007(6) -0.0129(6) -0.0129(6)
C23A 0.0502(8) 0.0769(10) 0.0470(8) 0.0064(7) -0.0121(7) -0.0270(8)
C24A 0.0464(8) 0.0719(10) 0.0714(10) 0.0024(8) -0.0285(8) -0.0101(7)
C3A 0.0409(7) 0.0430(7) 0.0405(7) 0.0024(5) -0.0118(6) -0.0142(6)
C31A 0.0321(6) 0.0515(8) 0.0369(7) 0.0000(5) -0.0069(5) -0.0111(5)
C32A 0.0429(7) 0.0514(8) 0.0585(9) -0.0014(6) -0.0196(7) -0.0089(6)
C33A 0.0518(9) 0.0564(9) 0.0674(10) 0.0032(7) -0.0195(8) -0.0025(7)
C34A 0.0437(8) 0.0829(12) 0.0576(9) 0.0094(8) -0.0191(7) -0.0014(8)
C35A 0.0453(8) 0.0940(13) 0.0545(9) 0.0007(8) -0.0234(7) -0.0176(8)
C36A 0.0450(8) 0.0637(9) 0.0491(8) -0.0020(7) -0.0145(6) -0.0181(7)
N1B 0.0367(6) 0.0383(6) 0.0403(6) 0.0036(4) -0.0147(5) -0.0066(4)
C11B 0.0443(7) 0.0435(7) 0.0408(7) 0.0077(5) -0.0153(6) -0.0072(6)
C12B 0.0562(9) 0.0557(9) 0.0507(8) 0.0083(7) -0.0233(7) -0.0013(7)
C13B 0.0685(10) 0.0597(9) 0.0385(7) 0.0044(6) -0.0155(7) -0.0060(7)
C14B 0.0591(10) 0.0639(10) 0.0680(10) 0.0226(8) -0.0209(8) -0.0226(8)
C2B 0.0360(6) 0.0376(6) 0.0377(6) 0.0018(5) -0.0150(5) -0.0062(5)
C21B 0.0402(7) 0.0375(6) 0.0374(6) 0.0026(5) -0.0139(5) -0.0068(5)
O2B 0.0560(6) 0.0414(5) 0.0412(5) 0.0069(4) -0.0139(4) -0.0071(4)
C22B 0.0386(7) 0.0442(7) 0.0484(8) 0.0056(6) -0.0111(6) -0.0045(6)
C23B 0.0526(9) 0.0660(10) 0.0583(10) 0.0020(8) -0.0008(8) 0.0074(7)
C24B 0.0406(8) 0.0761(11) 0.0799(11) 0.0019(9) -0.0259(8) -0.0090(7)
C3B 0.0348(6) 0.0388(7) 0.0380(6) 0.0011(5) -0.0118(5) -0.0048(5)
C31B 0.0307(6) 0.0461(7) 0.0412(7) 0.0013(5) -0.0111(5) -0.0057(5)
C32B 0.0551(9) 0.0480(8) 0.0612(9) 0.0035(7) -0.0301(7) -0.0062(6)
C33B 0.0665(10) 0.0603(9) 0.0725(11) 0.0101(8) -0.0417(9) -0.0024(8)
C34B 0.0495(8) 0.0792(11) 0.0582(9) 0.0041(8) -0.0302(7) -0.0096(8)
C35B 0.0508(8) 0.0680(10) 0.0616(9) -0.0021(7) -0.0268(7) -0.0182(7)
C36B 0.0451(7) 0.0490(8) 0.0539(8) 0.0040(6) -0.0210(6) -0.0110(6)

loop_
_atom_type_symbol
_atom_type_description
_atom_type_scat_dispersion_real
_atom_type_scat_dispersion_imag
_atom_type_scat_source
C C 0.0181 0.0091 'International Tables Vol C Tables 4.2.6.8 and 6.1.1.4'
H H 0.0000 0.0000 'International Tables Vol C Tables 4.2.6.8 and 6.1.1.4'
N N 0.0311 0.0180 'International Tables Vol C Tables 4.2.6.8 and 6.1.1.4'
O O 0.0492 0.0322 'International Tables Vol C Tables 4.2.6.8 and 6.1.1.4'

loop_
_geom_angle_atom_site_label_1
_geom_angle_atom_site_label_2
_geom_angle_atom_site_label_3
_geom_angle
C2A N1A C3A 62.22(8)
C2A N1A C11A 121.90(10)
C3A N1A C11A 120.70(10)
N1A C11A C14A 105.81(12)
N1A C11A C12A 106.13(11)
C14A C11A C12A 110.40(15)
N1A C11A C13A 114.99(12)
C14A C11A C13A 110.74(15)
C12A C11A C13A 108.64(13)
N1A C2A C21A 116.69(10)
N1A C2A C3A 58.96(8)
C21A C2A C3A 122.80(11)
O2A C21A C2A 109.37(10)
O2A C21A C22A 112.76(10)
C2A C21A C22A 112.91(10)
C24A C22A C23A 110.90(12)
C24A C22A C21A 113.13(12)
C23A C22A C21A 110.74(11)
N1A C3A C31A 118.74(11)
N1A C3A C2A 58.81(8)
C31A C3A C2A 124.00(11)
C32A C31A C36A 118.00(13)
C32A C31A C3A 122.32(12)
C36A C31A C3A 119.68(13)
C31A C32A C33A 120.78(14)
C34A C33A C32A 120.51(16)
C35A C34A C33A 119.29(15)
C34A C35A C36A 120.66(15)
C35A C36A C31A 120.75(15)
C3B N1B C2B 61.88(8)
C3B N1B C11B 120.77(10)
C2B N1B C11B 121.90(10)
N1B C11B C13B 115.83(11)
N1B C11B C12B 105.99(11)
C13B C11B C12B 109.87(12)
N1B C11B C14B 105.07(11)
C13B C11B C14B 110.05(13)
C12B C11B C14B 109.80(12)
N1B C2B C3B 59.04(8)
N1B C2B C21B 116.24(10)
C3B C2B C21B 121.86(11)
O2B C21B C2B 106.87(10)
O2B C21B C22B 111.14(10)
C2B C21B C22B 113.12(10)
C24B C22B C23B 110.74(13)
C24B C22B C21B 112.72(12)
C23B C22B C21B 110.74(12)
N1B C3B C31B 118.66(11)
N1B C3B C2B 59.08(8)
C31B C3B C2B 125.03(11)
C36B C31B C32B 118.63(13)
C36B C31B C3B 121.75(12)
C32B C31B C3B 119.54(12)
C33B C32B C31B 120.49(14)
C34B C33B C32B 120.43(15)
C35B C34B C33B 119.64(14)
C34B C35B C36B 120.23(15)
C31B C36B C35B 120.55(14)

loop_
_geom_bond_atom_site_label_1
_geom_bond_atom_site_label_2
_geom_bond_distance
N1A C2A 1.4567(16)
N1A C3A 1.4590(17)
N1A C11A 1.4854(17)
C11A C14A 1.517(2)
C11A C12A 1.519(2)
C11A C13A 1.524(2)
C2A C21A 1.5017(18)
C2A C3A 1.5066(18)
C21A O2A 1.4348(15)
C21A C22A 1.5317(18)
C22A C24A 1.523(2)
C22A C23A 1.524(2)
C3A C31A 1.4898(19)
C31A C32A 1.384(2)
C31A C36A 1.3890(19)
C32A C33A 1.386(2)
C33A C34A 1.372(2)
C34A C35A 1.370(3)
C35A C36A 1.382(2)
N1B C3B 1.4581(16)
N1B C2B 1.4588(16)
N1B C11B 1.4866(17)
C11B C13B 1.522(2)
C11B C12B 1.5227(19)
C11B C14B 1.523(2)
C2B C3B 1.4997(17)
C2B C21B 1.5012(17)
C21B O2B 1.4313(15)
C21B C22B 1.5316(18)
C22B C24B 1.521(2)
C22B C23B 1.525(2)
C3B C31B 1.4897(18)
C31B C36B 1.381(2)
C31B C32B 1.3858(19)
C32B C33B 1.383(2)
C33B C34B 1.374(2)
C34B C35B 1.370(2)
C35B C36B 1.390(2)

loop_
_geom_torsion_atom_site_label_1
_geom_torsion_atom_site_label_2
_geom_torsion_atom_site_label_3
_geom_torsion_atom_site_label_4
_geom_torsion
C2A N1A C11A C14A -151.81(14)
C3A N1A C11A C14A -77.41(16)
C2A N1A C11A C12A 90.86(15)
C3A N1A C11A C12A 165.27(12)
C2A N1A C11A C13A -29.27(18)
C3A N1A C11A C13A 45.14(17)
C3A N1A C2A C21A 113.89(12)
C11A N1A C2A C21A -135.51(12)
C11A N1A C2A C3A 110.60(13)
N1A C2A C21A O2A -161.03(10)
C3A C2A C21A O2A -92.29(14)
N1A C2A C21A C22A 72.54(14)
C3A C2A C21A C22A 141.28(12)
O2A C21A C22A C24A -59.71(15)
C2A C21A C22A C24A 64.88(15)
O2A C21A C22A C23A 65.50(15)
C2A C21A C22A C23A -169.91(11)
C2A N1A C3A C31A -114.43(13)
C11A N1A C3A C31A 133.12(12)
C11A N1A C3A C2A -112.45(12)
C21A C2A C3A N1A -103.65(13)
N1A C2A C3A C31A 105.65(14)
C21A C2A C3A C31A 2.00(19)
N1A C3A C31A C32A -2.10(18)
C2A C3A C31A C32A -72.07(17)
N1A C3A C31A C36A 177.73(11)
C2A C3A C31A C36A 107.76(15)
C36A C31A C32A C33A -0.9(2)
C3A C31A C32A C33A 178.91(13)
C31A C32A C33A C34A 0.5(2)
C32A C33A C34A C35A 0.3(2)
C33A C34A C35A C36A -0.6(2)
C34A C35A C36A C31A 0.1(2)
C32A C31A C36A C35A 0.6(2)
C3A C31A C36A C35A -179.23(13)
C3B N1B C11B C13B -33.98(17)
C2B N1B C11B C13B 40.03(17)
C3B N1B C11B C12B -156.09(11)
C2B N1B C11B C12B -82.08(14)
C3B N1B C11B C14B 87.68(14)
C2B N1B C11B C14B 161.69(12)
C11B N1B C2B C3B -110.53(12)
C3B N1B C2B C21B -113.00(12)
C11B N1B C2B C21B 136.48(12)
N1B C2B C21B O2B 155.69(10)
C3B C2B C21B O2B 87.34(13)
N1B C2B C21B C22B -81.68(14)
C3B C2B C21B C22B -150.03(11)
O2B C21B C22B C24B 60.18(15)
C2B C21B C22B C24B -60.04(15)
O2B C21B C22B C23B -64.50(15)
C2B C21B C22B C23B 175.27(12)
C2B N1B C3B C31B 115.80(12)
C11B N1B C3B C31B -131.92(12)
C11B N1B C3B C2B 112.28(12)
C21B C2B C3B N1B 103.54(12)
N1B C2B C3B C31B -105.23(13)
C21B C2B C3B C31B -1.70(19)
N1B C3B C31B C36B 23.32(18)
C2B C3B C31B C36B 93.93(16)
N1B C3B C31B C32B -160.01(12)
C2B C3B C31B C32B -89.40(16)
C36B C31B C32B C33B 1.7(2)
C3B C31B C32B C33B -175.11(14)
C31B C32B C33B C34B -0.1(3)
C32B C33B C34B C35B -1.6(3)
C33B C34B C35B C36B 1.7(2)
C32B C31B C36B C35B -1.6(2)
C3B C31B C36B C35B 175.12(13)
C34B C35B C36B C31B -0.1(2)
